data_4119218
loop_
_publ_author_name
'Vincent N. G. Lindsay'
'Dominic Fiset'
'Philipp J. Gritsch'
'Soula Azzi'
'Andr\'e B. Charette'

_publ_section_title
;
 Stereoselective Rh2(S-IBAZ)4-Catalyzed Cyclopropanation of Alkenes,
 Alkynes, and Allenes: Asymmetric Synthesis of Diacceptor
 Cyclopropylphosphonates and Alkylidenecyclopropanes
;
_journal_name_full 'Journal of the American Chemical Society'
_journal_page_first 1463
_journal_page_last 1470
_journal_paper_doi 10.1021/ja3099728
_journal_volume 135
_journal_year 2013
_chemical_absolute_configuration rmad
_chemical_compound_source 'Synthesized by the authors. See text'
_chemical_formula_moiety 'C16 H16 Cl N O2'
_chemical_formula_sum 'C16 H16 Cl N O2'
_chemical_formula_weight 289.75
_chemical_name_systematic
; 
 ? 
;
_space_group_IT_number 19
_symmetry_cell_setting orthorhombic
_symmetry_space_group_name_Hall 'P 2ac 2ab'
_symmetry_space_group_name_H-M 'P 21 21 21'
_atom_sites_solution_hydrogens geom
_atom_sites_solution_primary direct
_atom_sites_solution_secondary difmap
_audit_creation_method SHELXL-97
_cell_angle_alpha 90
_cell_angle_beta 90
_cell_angle_gamma 90
_cell_formula_units_Z 4
_cell_length_a 5.9104(4)
_cell_length_b 9.8673(5)
_cell_length_c 25.2670(14)
_cell_measurement_reflns_used 7415
_cell_measurement_temperature 100
_cell_measurement_theta_max 70.33
_cell_measurement_theta_min 3.50
_cell_volume 1473.56(15)
_computing_cell_refinement 'SAINT V7.68A(Bruker AXS, 2009)'
_computing_data_collection 'APEX2  (Bruker AXS, 2009)'
_computing_data_reduction 'SAINT V7.68A(Bruker AXS, 2009)'
_computing_molecular_graphics 'SHELXTL  (Bruker AXS, 2003)'
_computing_publication_material 'UdMX (Maris, 2004)'
_computing_structure_refinement 'SHELXL97 (Sheldrick, 2008)'
_computing_structure_solution 'SHELXS97 (Sheldrick, 2008)'
_diffrn_ambient_temperature 100
_diffrn_detector_area_resol_mean 8.3
_diffrn_measured_fraction_theta_full 0.996
_diffrn_measured_fraction_theta_max 0.996
_diffrn_measurement_device_type 'Bruker APEX II'
_diffrn_measurement_method \w
_diffrn_radiation_monochromator 'Quazar MX'
_diffrn_radiation_source 'Incoatec I\muS Microsource '
_diffrn_radiation_type CuK\a
_diffrn_radiation_wavelength 1.54178
_diffrn_reflns_av_R_equivalents 0.051
_diffrn_reflns_av_sigmaI/netI 0.0345
_diffrn_reflns_limit_h_max 6
_diffrn_reflns_limit_h_min -7
_diffrn_reflns_limit_k_max 12
_diffrn_reflns_limit_k_min -12
_diffrn_reflns_limit_l_max 30
_diffrn_reflns_limit_l_min -30
_diffrn_reflns_number 19100
_diffrn_reflns_theta_full 70.87
_diffrn_reflns_theta_max 70.87
_diffrn_reflns_theta_min 3.50
_exptl_absorpt_coefficient_mu 2.299
_exptl_absorpt_correction_T_max 0.9773
_exptl_absorpt_correction_T_min 0.7818
_exptl_absorpt_correction_type multi-scan
_exptl_absorpt_process_details 'Sadabs (Sheldrick, 2008)'
_exptl_crystal_colour Colorless
_exptl_crystal_density_diffrn 1.306
_exptl_crystal_description Needle
_exptl_crystal_F_000 608
_exptl_crystal_size_max 0.10
_exptl_crystal_size_mid 0.04
_exptl_crystal_size_min 0.01
_refine_diff_density_max 0.345
_refine_diff_density_min -0.329
_refine_diff_density_rms 0.070
_refine_ls_abs_structure_details 'Flack, H.D. and Schwarzenbach, D. (1999), XXXX Friedel Pairs'
_refine_ls_abs_structure_Flack 0.01(2)
_refine_ls_extinction_method none
_refine_ls_goodness_of_fit_ref 1.050
_refine_ls_hydrogen_treatment constr
_refine_ls_matrix_type full
_refine_ls_number_parameters 185
_refine_ls_number_reflns 2812
_refine_ls_number_restraints 0
_refine_ls_restrained_S_all 1.050
_refine_ls_R_factor_all 0.0619
_refine_ls_R_factor_gt 0.0586
_refine_ls_shift/su_max 0.000
_refine_ls_shift/su_mean 0.000
_refine_ls_structure_factor_coef Fsqd
_refine_ls_weighting_details 'calc w=1/[\s^2^(Fo^2^)+(0.1129P)^2^] where P=(Fo^2^+2Fc^2^)/3'
_refine_ls_weighting_scheme calc
_refine_ls_wR_factor_gt 0.1425
_refine_ls_wR_factor_ref 0.1454
_reflns_number_gt 2596
_reflns_number_total 2812
_reflns_threshold_expression I>2\s(I)
_cod_data_source_file ja3099728_si_003.cif
_cod_data_source_block cha222
_cod_database_code 4119218

loop_
_symmetry_equiv_pos_as_xyz
'x, y, z'
'-x+1/2, -y, z+1/2'
'-x, y+1/2, -z+1/2'
'x+1/2, -y+1/2, -z'

loop_
_atom_site_label
_atom_site_type_symbol
_atom_site_fract_x
_atom_site_fract_y
_atom_site_fract_z
_atom_site_U_iso_or_equiv
_atom_site_adp_type
_atom_site_occupancy
_atom_site_symmetry_multiplicity
_atom_site_calc_flag
_atom_site_refinement_flags
Cl1 Cl 0.11381(14) 0.07860(8) 1.00724(3) 0.0490(2) Uani 1 1 d .
C1 C 0.6679(5) 0.3669(3) 0.72416(12) 0.0393(6) Uani 1 1 d .
C2 C 0.5847(5) 0.3205(3) 0.77736(12) 0.0374(6) Uani 1 1 d .
C3 C 0.4144(5) 0.3792(3) 0.74323(11) 0.0394(6) Uani 1 1 d .
H3A H 0.3567 0.4705 0.7522 0.047 Uiso 1 1 calc R
H3B H 0.3016 0.3175 0.7272 0.047 Uiso 1 1 calc R
C4 C 0.7995(5) 0.4914(3) 0.72351(11) 0.0404(6) Uani 1 1 d .
N4 N 0.9023(5) 0.5887(3) 0.72518(10) 0.0453(5) Uani 1 1 d .
C5 C 0.7195(5) 0.2581(3) 0.68435(11) 0.0388(6) Uani 1 1 d .
O5 O 0.6134(4) 0.1535(2) 0.68291(8) 0.0425(5) Uani 1 1 d .
O6 O 0.8881(4) 0.29424(19) 0.65274(8) 0.0386(4) Uani 1 1 d .
C6 C 0.9694(5) 0.1995(3) 0.61068(11) 0.0383(6) Uani 1 1 d .
C7 C 1.1489(5) 0.2837(3) 0.58284(12) 0.0439(7) Uani 1 1 d .
H7A H 1.0777 0.3627 0.5662 0.066 Uiso 1 1 calc R
H7B H 1.2232 0.2286 0.5557 0.066 Uiso 1 1 calc R
H7C H 1.2614 0.3143 0.6087 0.066 Uiso 1 1 calc R
C8 C 0.7773(6) 0.1647(3) 0.57303(12) 0.0462(7) Uani 1 1 d .
H8A H 0.6680 0.1061 0.5911 0.069 Uiso 1 1 calc R
H8B H 0.8381 0.1174 0.5420 0.069 Uiso 1 1 calc R
H8C H 0.7018 0.2482 0.5617 0.069 Uiso 1 1 calc R
C9 C 1.0749(5) 0.0759(3) 0.63667(12) 0.0416(6) Uani 1 1 d .
H9A H 1.2058 0.1038 0.6578 0.062 Uiso 1 1 calc R
H9B H 1.1237 0.0119 0.6093 0.062 Uiso 1 1 calc R
H9C H 0.9631 0.0321 0.6597 0.062 Uiso 1 1 calc R
C10 C 0.6584(5) 0.2556(3) 0.81950(11) 0.0379(6) Uani 1 1 d .
H10 H 0.8143 0.2323 0.8203 0.045 Uiso 1 1 calc R
C11 C 0.5205(5) 0.2161(3) 0.86551(11) 0.0379(6) Uani 1 1 d .
C12 C 0.6026(5) 0.1165(3) 0.89941(12) 0.0429(6) Uani 1 1 d .
H12 H 0.7469 0.0775 0.8928 0.052 Uiso 1 1 calc R
C13 C 0.4780(6) 0.0732(3) 0.94250(12) 0.0463(7) Uani 1 1 d .
H13 H 0.5344 0.0041 0.9651 0.056 Uiso 1 1 calc R
C14 C 0.2711(6) 0.1317(3) 0.95201(11) 0.0399(6) Uani 1 1 d .
C15 C 0.1859(5) 0.2320(3) 0.91987(12) 0.0419(6) Uani 1 1 d .
H15 H 0.0431 0.2721 0.9272 0.050 Uiso 1 1 calc R
C16 C 0.3117(5) 0.2737(3) 0.87659(11) 0.0409(6) Uani 1 1 d .
H16 H 0.2541 0.3428 0.8541 0.049 Uiso 1 1 calc R

loop_
_atom_site_aniso_label
_atom_site_aniso_U_11
_atom_site_aniso_U_22
_atom_site_aniso_U_33
_atom_site_aniso_U_23
_atom_site_aniso_U_13
_atom_site_aniso_U_12
Cl1 0.0536(4) 0.0492(4) 0.0443(4) 0.0049(3) 0.0092(3) -0.0022(3)
C1 0.0360(15) 0.0383(13) 0.0436(14) 0.0015(11) 0.0000(11) -0.0009(11)
C2 0.0325(13) 0.0340(12) 0.0456(14) -0.0046(11) 0.0047(11) -0.0032(11)
C3 0.0366(14) 0.0418(14) 0.0399(13) 0.0016(11) 0.0015(11) -0.0019(12)
C4 0.0366(13) 0.0461(15) 0.0385(13) 0.0005(12) 0.0034(11) 0.0029(13)
N4 0.0436(13) 0.0408(12) 0.0513(13) -0.0013(10) 0.0070(11) -0.0044(12)
C5 0.0339(13) 0.0439(14) 0.0386(13) 0.0021(12) -0.0019(11) -0.0006(12)
O5 0.0406(10) 0.0422(10) 0.0448(10) -0.0030(8) 0.0027(9) -0.0073(9)
O6 0.0392(10) 0.0359(9) 0.0408(10) -0.0025(8) 0.0040(9) -0.0032(9)
C6 0.0395(14) 0.0366(13) 0.0387(13) -0.0031(11) 0.0011(11) -0.0029(11)
C7 0.0453(16) 0.0431(14) 0.0431(14) -0.0011(12) 0.0083(12) 0.0006(13)
C8 0.0467(17) 0.0503(17) 0.0415(15) -0.0059(13) -0.0029(12) 0.0019(14)
C9 0.0390(14) 0.0384(13) 0.0475(14) -0.0006(12) 0.0001(11) -0.0029(12)
C10 0.0363(13) 0.0346(12) 0.0428(13) -0.0025(11) 0.0010(11) 0.0001(10)
C11 0.0398(14) 0.0350(12) 0.0390(13) -0.0025(11) -0.0007(11) -0.0013(11)
C12 0.0389(15) 0.0381(13) 0.0517(16) 0.0019(11) 0.0005(13) 0.0059(12)
C13 0.0513(17) 0.0399(14) 0.0477(15) 0.0055(13) -0.0012(13) 0.0043(14)
C14 0.0459(16) 0.0372(13) 0.0367(13) -0.0011(11) 0.0065(11) -0.0046(12)
C15 0.0366(13) 0.0438(14) 0.0454(15) -0.0046(12) 0.0028(11) 0.0041(12)
C16 0.0411(15) 0.0400(13) 0.0417(14) 0.0009(12) -0.0029(11) 0.0044(12)

loop_
_atom_type_symbol
_atom_type_description
_atom_type_scat_dispersion_real
_atom_type_scat_dispersion_imag
_atom_type_scat_source
C C 0.0181 0.0091 'International Tables Vol C Tables 4.2.6.8 and 6.1.1.4'
H H 0.0000 0.0000 'International Tables Vol C Tables 4.2.6.8 and 6.1.1.4'
N N 0.0311 0.0180 'International Tables Vol C Tables 4.2.6.8 and 6.1.1.4'
O O 0.0492 0.0322 'International Tables Vol C Tables 4.2.6.8 and 6.1.1.4'
Cl Cl 0.3639 0.7018 'International Tables Vol C Tables 4.2.6.8 and 6.1.1.4'

loop_
_geom_angle_atom_site_label_1
_geom_angle_atom_site_label_2
_geom_angle_atom_site_label_3
_geom_angle
_geom_angle_publ_flag
C4 C1 C5 119.2(3) y
C4 C1 C2 116.2(3) y
C5 C1 C2 116.6(2) y
C4 C1 C3 116.5(2) y
C5 C1 C3 116.9(2) y
C2 C1 C3 55.93(19) y
C10 C2 C3 155.1(3) y
C10 C2 C1 139.8(3) y
C3 C2 C1 64.7(2) y
C2 C3 C1 59.38(19) y
C2 C3 H3A 117.8 ?
C1 C3 H3A 117.8 ?
C2 C3 H3B 117.8 ?
C1 C3 H3B 117.8 ?
H3A C3 H3B 115.0 ?
N4 C4 C1 177.2(3) y
O5 C5 O6 127.0(3) y
O5 C5 C1 121.7(3) y
O6 C5 C1 111.3(2) y
C5 O6 C6 120.1(2) y
O6 C6 C9 109.1(2) y
O6 C6 C7 102.2(2) y
C9 C6 C7 110.7(3) y
O6 C6 C8 110.2(2) y
C9 C6 C8 113.3(2) y
C7 C6 C8 110.8(3) y
C6 C7 H7A 109.5 ?
C6 C7 H7B 109.5 ?
H7A C7 H7B 109.5 ?
C6 C7 H7C 109.5 ?
H7A C7 H7C 109.5 ?
H7B C7 H7C 109.5 ?
C6 C8 H8A 109.5 ?
C6 C8 H8B 109.5 ?
H8A C8 H8B 109.5 ?
C6 C8 H8C 109.5 ?
H8A C8 H8C 109.5 ?
H8B C8 H8C 109.5 ?
C6 C9 H9A 109.5 ?
C6 C9 H9B 109.5 ?
H9A C9 H9B 109.5 ?
C6 C9 H9C 109.5 ?
H9A C9 H9C 109.5 ?
H9B C9 H9C 109.5 ?
C2 C10 C11 125.8(3) y
C2 C10 H10 117.1 ?
C11 C10 H10 117.1 ?
C16 C11 C12 118.4(3) y
C16 C11 C10 122.9(3) y
C12 C11 C10 118.7(3) y
C13 C12 C11 121.2(3) y
C13 C12 H12 119.4 ?
C11 C12 H12 119.4 ?
C14 C13 C12 118.8(3) y
C14 C13 H13 120.6 ?
C12 C13 H13 120.6 ?
C13 C14 C15 121.7(3) y
C13 C14 CL1 119.0(2) y
C15 C14 CL1 119.3(2) y
C14 C15 C16 118.9(3) y
C14 C15 H15 120.6 ?
C16 C15 H15 120.6 ?
C15 C16 C11 121.0(3) y
C15 C16 H16 119.5 ?
C11 C16 H16 119.5 ?

loop_
_geom_bond_atom_site_label_1
_geom_bond_atom_site_label_2
_geom_bond_distance
_geom_bond_publ_flag
Cl1 C14 1.757(3) y
C1 C4 1.454(4) y
C1 C5 1.502(4) y
C1 C2 1.503(4) y
C1 C3 1.578(4) y
C2 C10 1.316(4) y
C2 C3 1.446(4) y
C3 H3a 0.9900 ?
C3 H3b 0.9900 ?
C4 N4 1.137(4) y
C5 O5 1.209(4) y
C5 O6 1.326(4) y
O6 C6 1.494(3) y
C6 C9 1.520(4) y
C6 C7 1.520(4) y
C6 C8 1.521(4) y
C7 H7a 0.9800 ?
C7 H7b 0.9800 ?
C7 H7c 0.9800 ?
C8 H8a 0.9800 ?
C8 H8b 0.9800 ?
C8 H8c 0.9800 ?
C9 H9a 0.9800 ?
C9 H9b 0.9800 ?
C9 H9c 0.9800 ?
C10 C11 1.472(4) y
C10 H10 0.9500 ?
C11 C16 1.387(4) y
C11 C12 1.391(4) y
C12 C13 1.382(5) y
C12 H12 0.9500 ?
C13 C14 1.374(5) y
C13 H13 0.9500 ?
C14 C15 1.376(4) y
C15 C16 1.385(4) y
C15 H15 0.9500 ?
C16 H16 0.9500 ?

loop_
_geom_torsion_atom_site_label_1
_geom_torsion_atom_site_label_2
_geom_torsion_atom_site_label_3
_geom_torsion_atom_site_label_4
_geom_torsion
_geom_torsion_publ_flag
C4 C1 C2 C10 -80.6(4) y
C5 C1 C2 C10 68.1(5) y
C3 C1 C2 C10 173.9(4) y
C4 C1 C2 C3 105.5(3) y
C5 C1 C2 C3 -105.8(3) y
C10 C2 C3 C1 -170.6(7) y
C4 C1 C3 C2 -105.0(3) y
C5 C1 C3 C2 105.3(3) y
C4 C1 C5 O5 -179.2(3) y
C2 C1 C5 O5 33.0(4) y
C3 C1 C5 O5 -30.4(4) y
C4 C1 C5 O6 0.1(4) y
C2 C1 C5 O6 -147.6(3) y
C3 C1 C5 O6 149.0(2) y
O5 C5 O6 C6 -1.7(4) y
C1 C5 O6 C6 179.0(2) y
C5 O6 C6 C9 -66.1(3) y
C5 O6 C6 C7 176.8(2) y
C5 O6 C6 C8 58.9(3) y
C3 C2 C10 C11 -8.0(8) y
C1 C2 C10 C11 -174.7(3) y
C2 C10 C11 C16 -18.1(5) y
C2 C10 C11 C12 161.8(3) y
C16 C11 C12 C13 1.5(5) y
C10 C11 C12 C13 -178.5(3) y
C11 C12 C13 C14 -1.0(5) y
C12 C13 C14 C15 -0.1(5) y
C12 C13 C14 CL1 -179.1(3) y
C13 C14 C15 C16 0.6(5) y
CL1 C14 C15 C16 179.7(2) y
C14 C15 C16 C11 -0.1(5) y
C12 C11 C16 C15 -0.9(4) y
C10 C11 C16 C15 179.0(3) y
